data_1530533
loop_
_publ_author_name
'Palkina, K.'
'Saifuddinov, V.Z.'
'Lavrov, A.V.'

_publ_section_title
;
 Synthesis and structure of Pb3 Cr2 (P O4)4
;
_journal_name_full 'Doklady Akademii Nauk SSSR'
_journal_page_first 1090
_journal_page_last 1093
_journal_volume 237
_journal_year 1977
_chemical_formula_sum 'Cr2 O16 P4 Pb3'
_chemical_name_systematic 'Pb3 Cr2 (P O4)4'
_space_group_IT_number 92
_symmetry_space_group_name_Hall 'P 4abw 2nw'
_symmetry_space_group_name_H-M 'P 41 21 2'
_cell_angle_alpha 90
_cell_angle_beta 90
_cell_angle_gamma 90
_cell_formula_units_Z 4
_cell_length_a 9.597
_cell_length_b 9.597
_cell_length_c 16.532
_cell_volume 1522.637
_citation_journal_id_ASTM DANKAS
_cod_data_source_file Palkina_DANKAS_1977_651.cif
_cod_data_source_block Cr2O16P4Pb3
_cod_database_code 1530533

loop_
_symmetry_equiv_pos_as_xyz
x,y,z
-y+1/2,x+1/2,z+1/4
-x,-y,z+1/2
y+1/2,-x+1/2,z+3/4
x+1/2,-y+1/2,-z+3/4
y,x,-z
-x+1/2,y+1/2,-z+1/4
-y,-x,-z+1/2

loop_
_atom_site_label
_atom_site_type_symbol
_atom_site_fract_x
_atom_site_fract_y
_atom_site_fract_z
_atom_site_occupancy
_atom_site_U_iso_or_equiv
O3 O-2 0.323 0.3788 0.3156 1 0.0
Pb2 Pb+2 0.13433 0.13433 0 1 0.0
P2 P+5 0.4555 0.2728 0.3207 1 0.0
O2 O-2 0.0966 0.3878 0.0666 1 0.0
O6 O-2 0.4128 0.1304 0.3686 1 0.0
Cr1 Cr+3 0.5005 0.2648 0.1215 1 0.0
O4 O-2 0.3533 0.4264 0.1299 1 0.0
O1 O-2 0.5141 0.2316 0.2376 1 0.0
O7 O-2 0.2151 0.0453 0.2529 1 0.0
O8 O-2 0.3268 0.1277 0.1157 1 0.0
Pb1 Pb+2 0.07615 0.34329 0.2637 1 0.0
O5 O-2 0.0823 0.1631 0.3777 1 0.0
P1 P+5 0.2243 0.4944 0.0783 1 0.0
